data_2235996
loop_
_publ_author_name
'Mohamed, Shaaban K.'
'Akkurt, Mehmet'
'Abdelhamid, Antar A.'
'Singh, Kuldip'
'El-Remaily, Mahoud A. A.'

_publ_section_title
;
 2-Ethoxy-4-(4-methylphenyl)-6-phenylpyridine-3-carbonitrile
;
_journal_coeditor_code SU2474
_journal_issue 8
_journal_name_full 'Acta Crystallographica Section E'
_journal_page_first o2495
_journal_page_last o2496
_journal_paper_doi 10.1107/S1600536812032163
_journal_volume 68
_journal_year 2012
_chemical_formula_iupac 'C21 H18 N2 O'
_chemical_formula_moiety 'C21 H18 N2 O'
_chemical_formula_sum 'C21 H18 N2 O'
_chemical_formula_weight 314.37
_chemical_name_systematic
;
2-Ethoxy-4-(4-methylphenyl)-6-phenylpyridine-3-carbonitrile
;
_space_group_IT_number 14
_symmetry_cell_setting monoclinic
_symmetry_space_group_name_Hall '-P 2ybc'
_symmetry_space_group_name_H-M 'P 1 21/c 1'
_atom_sites_solution_hydrogens geom
_atom_sites_solution_primary direct
_atom_sites_solution_secondary difmap
_cell_angle_alpha 90
_cell_angle_beta 92.288(4)
_cell_angle_gamma 90
_cell_formula_units_Z 8
_cell_length_a 14.786(3)
_cell_length_b 14.634(3)
_cell_length_c 15.399(3)
_cell_measurement_reflns_used 744
_cell_measurement_temperature 150(2)
_cell_measurement_theta_max 28.235
_cell_measurement_theta_min 2.333
_cell_volume 3329.4(12)
_computing_cell_refinement 'SAINT (Bruker, 2005)'
_computing_data_collection 'SMART (Bruker, 2005)'
_computing_data_reduction 'SAINT (Bruker, 2005)'
_computing_molecular_graphics 'ORTEP-3 for Windows (Farrugia, 1997)'
_computing_publication_material 'WinGX (Farrugia, 1999) and PLATON (Spek, 2009)'
_computing_structure_refinement 'SHELXL97 (Sheldrick, 2008)'
_computing_structure_solution 'SIR97 (Altomare <i>et al.</i>, 1999)'
_diffrn_ambient_temperature 150(2)
_diffrn_measured_fraction_theta_full 0.992
_diffrn_measured_fraction_theta_max 0.992
_diffrn_measurement_device_type 'Bruker APEX 2000 CCD area-detector'
_diffrn_measurement_method 'phi and omega scans'
_diffrn_radiation_monochromator graphite
_diffrn_radiation_source 'fine-focus sealed tube'
_diffrn_radiation_type MoK\a
_diffrn_radiation_wavelength 0.71073
_diffrn_reflns_av_R_equivalents 0.1046
_diffrn_reflns_av_sigmaI/netI 0.1092
_diffrn_reflns_limit_h_max 18
_diffrn_reflns_limit_h_min -18
_diffrn_reflns_limit_k_max 18
_diffrn_reflns_limit_k_min -18
_diffrn_reflns_limit_l_max 19
_diffrn_reflns_limit_l_min -19
_diffrn_reflns_number 25600
_diffrn_reflns_reduction_process
;
;
_diffrn_reflns_theta_full 26.50
_diffrn_reflns_theta_max 26.50
_diffrn_reflns_theta_min 1.92
_exptl_absorpt_coefficient_mu 0.078
_exptl_absorpt_correction_T_max 0.991
_exptl_absorpt_correction_T_min 0.986
_exptl_absorpt_correction_type multi-scan
_exptl_absorpt_process_details '(SADABS; Bruker, 2005)'
_exptl_crystal_colour colourless
_exptl_crystal_density_diffrn 1.254
_exptl_crystal_density_method 'Not Measured'
_exptl_crystal_description block
_exptl_crystal_F_000 1328
_exptl_crystal_size_max 0.35
_exptl_crystal_size_mid 0.15
_exptl_crystal_size_min 0.11
_refine_diff_density_max 0.260
_refine_diff_density_min -0.272
_refine_ls_extinction_method none
_refine_ls_goodness_of_fit_ref 0.810
_refine_ls_hydrogen_treatment constr
_refine_ls_matrix_type full
_refine_ls_number_parameters 433
_refine_ls_number_reflns 6846
_refine_ls_number_restraints 0
_refine_ls_restrained_S_all 0.810
_refine_ls_R_factor_all 0.1351
_refine_ls_R_factor_gt 0.0612
_refine_ls_shift/su_max 0.000
_refine_ls_shift/su_mean 0.000
_refine_ls_structure_factor_coef Fsqd
_refine_ls_weighting_details 'calc w=1/[\s^2^(Fo^2^)+(0.0671P)^2^] where P=(Fo^2^+2Fc^2^)/3'
_refine_ls_weighting_scheme calc
_refine_ls_wR_factor_gt 0.1292
_refine_ls_wR_factor_ref 0.1574
_reflns_number_gt 3334
_reflns_number_total 6846
_reflns_threshold_expression I>2\s(I)
_cod_data_source_file su2474.cif
_cod_data_source_block I
_cod_original_sg_symbol_H-M 'P 21/c'
_cod_database_code 2235996
_cod_database_fobs_code 2235996

loop_
_symmetry_equiv_pos_site_id
_symmetry_equiv_pos_as_xyz
1 x,y,z
2 -x,1/2+y,1/2-z
3 -x,-y,-z
4 x,1/2-y,1/2+z

loop_
_atom_site_aniso_label
_atom_site_aniso_U_11
_atom_site_aniso_U_22
_atom_site_aniso_U_33
_atom_site_aniso_U_12
_atom_site_aniso_U_13
_atom_site_aniso_U_23
O1 0.0394(11) 0.0332(11) 0.0373(12) 0.0053(9) -0.0054(9) 0.0001(8)
N1 0.0321(13) 0.0354(13) 0.0254(13) 0.0033(10) -0.0015(10) -0.0003(10)
N2 0.0409(15) 0.0571(17) 0.0500(18) -0.0037(12) -0.0075(13) 0.0124(13)
C1 0.0334(16) 0.0345(16) 0.0252(16) 0.0067(12) 0.0051(12) 0.0017(12)
C2 0.0264(14) 0.0369(16) 0.0269(16) -0.0011(12) 0.0002(12) 0.0013(12)
C3 0.0329(15) 0.0363(16) 0.0222(15) 0.0027(12) 0.0026(12) 0.0025(12)
C4 0.0339(16) 0.0313(15) 0.0294(16) 0.0061(12) 0.0020(13) 0.0034(12)
C5 0.0374(16) 0.0326(15) 0.0196(15) 0.0063(12) 0.0039(12) 0.0008(11)
C6 0.0342(16) 0.0355(16) 0.0228(16) 0.0016(12) -0.0010(12) 0.0010(12)
C7 0.0391(18) 0.0401(17) 0.046(2) 0.0010(13) -0.0098(15) -0.0003(14)
C8 0.0462(19) 0.0463(19) 0.053(2) 0.0087(15) -0.0093(16) 0.0054(15)
C9 0.0384(18) 0.062(2) 0.0372(19) -0.0029(16) -0.0088(14) 0.0052(15)
C10 0.0412(18) 0.0483(18) 0.0381(19) -0.0033(14) -0.0058(15) -0.0012(14)
C11 0.0370(17) 0.0394(17) 0.0302(17) 0.0060(13) -0.0003(13) 0.0023(13)
C12 0.0383(16) 0.0363(16) 0.0255(16) -0.0028(13) -0.0035(13) 0.0049(12)
C13 0.0372(17) 0.0390(17) 0.0403(19) -0.0002(13) -0.0030(14) 0.0078(13)
C14 0.0392(17) 0.0496(19) 0.046(2) -0.0108(15) -0.0081(14) 0.0126(15)
C15 0.051(2) 0.0393(18) 0.0384(19) -0.0075(15) -0.0141(15) 0.0070(14)
C16 0.051(2) 0.0323(16) 0.0405(19) 0.0028(14) -0.0076(15) 0.0011(13)
C17 0.0413(17) 0.0395(17) 0.0314(17) -0.0004(13) -0.0006(13) 0.0091(13)
C18 0.0347(17) 0.0359(17) 0.0387(19) -0.0013(13) 0.0045(14) 0.0056(13)
C19 0.0473(17) 0.0295(15) 0.0386(18) 0.0046(13) -0.0035(14) -0.0009(13)
C20 0.066(2) 0.0481(19) 0.047(2) 0.0114(16) 0.0008(17) -0.0010(15)
C21 0.072(2) 0.047(2) 0.064(2) -0.0133(17) -0.0192(19) 0.0006(17)
O1A 0.0376(11) 0.0363(11) 0.0353(12) -0.0025(8) -0.0041(9) -0.0048(8)
N1A 0.0391(14) 0.0331(13) 0.0259(13) 0.0002(10) 0.0015(11) -0.0056(10)
N2A 0.0389(15) 0.0475(16) 0.0465(17) 0.0019(12) -0.0010(12) -0.0030(12)
C1A 0.0343(16) 0.0403(17) 0.0242(16) 0.0007(13) 0.0040(13) -0.0031(13)
C2A 0.0334(16) 0.0305(15) 0.0293(16) 0.0041(12) 0.0069(13) -0.0001(12)
C3A 0.0311(15) 0.0321(15) 0.0257(15) 0.0012(12) 0.0070(12) -0.0005(12)
C4A 0.0349(16) 0.0356(16) 0.0260(16) -0.0006(12) 0.0025(12) -0.0040(12)
C5A 0.0367(16) 0.0318(15) 0.0232(16) 0.0004(12) 0.0053(12) -0.0011(11)
C6A 0.0459(18) 0.0327(15) 0.0201(15) -0.0020(13) 0.0021(13) -0.0029(12)
C7A 0.0482(18) 0.0303(16) 0.0349(18) 0.0014(13) 0.0003(14) -0.0025(12)
C8A 0.055(2) 0.0416(18) 0.040(2) 0.0058(15) -0.0081(15) -0.0004(14)
C9A 0.073(2) 0.0354(18) 0.040(2) 0.0053(16) -0.0133(17) 0.0054(14)
C10A 0.080(2) 0.0333(18) 0.044(2) -0.0045(16) -0.0015(18) 0.0032(14)
C11A 0.0537(19) 0.0367(17) 0.0345(18) -0.0027(14) -0.0022(14) -0.0004(13)
C12A 0.0357(16) 0.0273(14) 0.0279(16) 0.0005(12) -0.0009(12) -0.0009(12)
C13A 0.0339(15) 0.0343(15) 0.0311(17) 0.0002(12) -0.0013(12) 0.0047(12)
C14A 0.0424(17) 0.0292(15) 0.0406(19) 0.0069(13) 0.0000(14) 0.0021(13)
C15A 0.0464(18) 0.0254(15) 0.0409(19) 0.0016(13) -0.0080(14) 0.0017(12)
C16A 0.0347(16) 0.0364(16) 0.0414(19) -0.0064(13) -0.0054(13) 0.0077(13)
C17A 0.0318(16) 0.0328(15) 0.0339(17) 0.0051(12) -0.0010(12) 0.0012(12)
C18A 0.0307(16) 0.0369(17) 0.0339(18) 0.0004(13) 0.0036(13) -0.0049(13)
C19A 0.0432(18) 0.0399(18) 0.046(2) -0.0060(14) -0.0060(15) -0.0070(14)
C20A 0.070(3) 0.079(3) 0.084(3) -0.009(2) -0.007(2) -0.010(2)
C21A 0.055(2) 0.0313(17) 0.086(3) -0.0007(15) -0.0104(18) -0.0043(16)

loop_
_atom_site_type_symbol
_atom_site_label
_atom_site_fract_x
_atom_site_fract_y
_atom_site_fract_z
_atom_site_U_iso_or_equiv
_atom_site_thermal_displace_type
_atom_site_calc_flag
_atom_site_refinement_flags
_atom_site_occupancy
O O1 0.31241(11) 0.13660(11) 0.80183(11) 0.0368(7) Uani d . 1.000
N N1 0.19322(14) 0.21501(13) 0.73551(13) 0.0310(8) Uani d . 1.000
N N2 0.46150(16) 0.27830(16) 0.90471(17) 0.0496(10) Uani d . 1.000
C C1 0.27212(17) 0.21613(17) 0.77761(17) 0.0309(9) Uani d . 1.000
C C2 0.31949(16) 0.29620(17) 0.80252(17) 0.0301(9) Uani d . 1.000
C C3 0.28257(17) 0.38042(17) 0.77720(16) 0.0304(9) Uani d . 1.000
C C4 0.19991(17) 0.37776(17) 0.73149(17) 0.0315(9) Uani d . 1.000
C C5 0.15556(17) 0.29653(17) 0.71266(16) 0.0298(9) Uani d . 1.000
C C6 0.06623(17) 0.29272(17) 0.66582(16) 0.0309(9) Uani d . 1.000
C C7 0.01119(18) 0.36936(19) 0.65580(18) 0.0420(11) Uani d . 1.000
C C8 -0.0717(2) 0.3645(2) 0.6117(2) 0.0488(11) Uani d . 1.000
C C9 -0.10134(19) 0.2828(2) 0.57656(19) 0.0461(11) Uani d . 1.000
C C10 -0.04868(19) 0.2054(2) 0.58673(19) 0.0427(11) Uani d . 1.000
C C11 0.03373(17) 0.21074(18) 0.63119(17) 0.0356(10) Uani d . 1.000
C C12 0.32673(18) 0.46887(17) 0.79885(17) 0.0335(9) Uani d . 1.000
C C13 0.41954(18) 0.48137(18) 0.79421(18) 0.0390(10) Uani d . 1.000
C C14 0.4591(2) 0.56581(19) 0.81318(19) 0.0452(11) Uani d . 1.000
C C15 0.4068(2) 0.63955(19) 0.83808(18) 0.0433(11) Uani d . 1.000
C C16 0.3143(2) 0.62681(18) 0.84187(18) 0.0415(11) Uani d . 1.000
C C17 0.27505(19) 0.54326(17) 0.82279(17) 0.0375(10) Uani d . 1.000
C C18 0.39916(19) 0.28677(17) 0.85804(19) 0.0364(10) Uani d . 1.000
C C19 0.26215(18) 0.05307(16) 0.78455(19) 0.0386(10) Uani d . 1.000
C C20 0.3204(2) -0.02487(19) 0.8163(2) 0.0537(11) Uani d . 1.000
C C21 0.4503(2) 0.72999(19) 0.8612(2) 0.0616(12) Uani d . 1.000
O O1A 0.02702(12) 0.23795(11) 0.87536(12) 0.0366(7) Uani d . 1.000
N N1A 0.15020(15) 0.17393(14) 0.94927(14) 0.0327(8) Uani d . 1.000
N N2A 0.03715(15) 0.46836(16) 0.87169(16) 0.0444(9) Uani d . 1.000
C C1A 0.10422(18) 0.24720(18) 0.92368(17) 0.0329(9) Uani d . 1.000
C C2A 0.13030(17) 0.33768(17) 0.94292(17) 0.0309(9) Uani d . 1.000
C C3A 0.20771(17) 0.35143(17) 0.99684(17) 0.0295(9) Uani d . 1.000
C C4A 0.25586(18) 0.27376(16) 1.02280(17) 0.0321(9) Uani d . 1.000
C C5A 0.22706(17) 0.18773(17) 0.99754(17) 0.0305(9) Uani d . 1.000
C C6A 0.27821(18) 0.10427(17) 1.02506(16) 0.0329(9) Uani d . 1.000
C C7A 0.37064(19) 0.10723(18) 1.04322(17) 0.0378(10) Uani d . 1.000
C C8A 0.4164(2) 0.02925(19) 1.06989(19) 0.0458(11) Uani d . 1.000
C C9A 0.3721(2) -0.05204(19) 1.07808(19) 0.0499(11) Uani d . 1.000
C C10A 0.2803(2) -0.05577(19) 1.05882(19) 0.0525(11) Uani d . 1.000
C C11A 0.2333(2) 0.02161(18) 1.03310(18) 0.0417(10) Uani d . 1.000
C C12A 0.23582(17) 0.44329(16) 1.02802(16) 0.0304(9) Uani d . 1.000
C C13A 0.17244(17) 0.50456(17) 1.05695(17) 0.0332(9) Uani d . 1.000
C C14A 0.19849(18) 0.58882(17) 1.09059(18) 0.0374(10) Uani d . 1.000
C C15A 0.28916(19) 0.61318(17) 1.09688(18) 0.0378(10) Uani d . 1.000
C C16A 0.35246(18) 0.55226(17) 1.06731(18) 0.0377(10) Uani d . 1.000
C C17A 0.32693(17) 0.46770(17) 1.03462(17) 0.0329(9) Uani d . 1.000
C C18A 0.07827(17) 0.41064(19) 0.90492(18) 0.0338(10) Uani d . 1.000
C C19A -0.00194(19) 0.14604(18) 0.85355(19) 0.0432(11) Uani d . 1.000
C C20A -0.0929(2) 0.1560(2) 0.8145(2) 0.0779(17) Uani d . 1.000
C C21A 0.3180(2) 0.70398(18) 1.1353(2) 0.0578(13) Uani d . 1.000
H H4 0.17340 0.43240 0.71290 0.0380 Uiso c R 1.000
H H7 0.03060 0.42490 0.67920 0.0500 Uiso c R 1.000
H H8 -0.10760 0.41640 0.60570 0.0580 Uiso c R 1.000
H H9 -0.15680 0.27980 0.54600 0.0550 Uiso c R 1.000
H H10 -0.06880 0.15000 0.56370 0.0510 Uiso c R 1.000
H H11 0.06860 0.15820 0.63830 0.0430 Uiso c R 1.000
H H13 0.45580 0.43270 0.77820 0.0470 Uiso c R 1.000
H H14 0.52130 0.57290 0.80910 0.0540 Uiso c R 1.000
H H16 0.27790 0.67550 0.85760 0.0500 Uiso c R 1.000
H H17 0.21270 0.53660 0.82600 0.0450 Uiso c R 1.000
H H19A 0.24820 0.04690 0.72270 0.0460 Uiso c R 1.000
H H19B 0.20580 0.05380 0.81470 0.0460 Uiso c R 1.000
H H20A 0.28840 -0.08140 0.80700 0.0810 Uiso c R 1.000
H H20B 0.33480 -0.01730 0.87720 0.0810 Uiso c R 1.000
H H20C 0.37530 -0.02580 0.78500 0.0810 Uiso c R 1.000
H H21A 0.50470 0.73700 0.82980 0.0920 Uiso c R 1.000
H H21B 0.46490 0.73180 0.92250 0.0920 Uiso c R 1.000
H H21C 0.40910 0.77870 0.84600 0.0920 Uiso c R 1.000
H H4A 0.30830 0.27990 1.05770 0.0390 Uiso c R 1.000
H H7A 0.40200 0.16190 1.03740 0.0450 Uiso c R 1.000
H H8A 0.47840 0.03210 1.08250 0.0550 Uiso c R 1.000
H H9A 0.40350 -0.10410 1.09640 0.0600 Uiso c R 1.000
H H10A 0.24980 -0.11100 1.06320 0.0630 Uiso c R 1.000
H H11A 0.17130 0.01840 1.02110 0.0500 Uiso c R 1.000
H H13A 0.11140 0.48900 1.05380 0.0400 Uiso c R 1.000
H H14A 0.15480 0.62940 1.10910 0.0450 Uiso c R 1.000
H H16A 0.41330 0.56850 1.06950 0.0450 Uiso c R 1.000
H H17A 0.37080 0.42690 1.01690 0.0390 Uiso c R 1.000
H H19C -0.00280 0.10820 0.90520 0.0520 Uiso c R 1.000
H H19D 0.03830 0.11850 0.81270 0.0520 Uiso c R 1.000
H H20D -0.11590 0.09710 0.79740 0.1170 Uiso c R 1.000
H H20E -0.09090 0.19490 0.76440 0.1170 Uiso c R 1.000
H H20F -0.13180 0.18270 0.85610 0.1170 Uiso c R 1.000
H H21D 0.26760 0.73170 1.16270 0.0870 Uiso c R 1.000
H H21E 0.33810 0.74330 1.09010 0.0870 Uiso c R 1.000
H H21F 0.36650 0.69470 1.17770 0.0870 Uiso c R 1.000

loop_
_atom_type_symbol
_atom_type_description
_atom_type_scat_dispersion_real
_atom_type_scat_dispersion_imag
_atom_type_scat_source
C C 0.0033 0.0016 ' International Tables Vol C Tables 4.2.6.8 and 6.1.1.4'
H H 0.0000 0.0000 ' International Tables Vol C Tables 4.2.6.8 and 6.1.1.4'
N N 0.0061 0.0033 ' International Tables Vol C Tables 4.2.6.8 and 6.1.1.4'
O O 0.0106 0.0060 ' International Tables Vol C Tables 4.2.6.8 and 6.1.1.4'

loop_
_geom_angle_atom_site_label_1
_geom_angle_atom_site_label_2
_geom_angle_atom_site_label_3
_geom_angle
_geom_angle_publ_flag
C1 O1 C19 117.25(19) no
C1A O1A C19A 117.3(2) no
C1 N1 C5 117.7(2) no
C1A N1A C5A 117.1(2) no
N1 C1 C2 124.5(2) no
O1 C1 N1 119.9(2) no
O1 C1 C2 115.6(2) no
C1 C2 C3 118.2(2) no
C1 C2 C18 118.0(2) no
C3 C2 C18 123.6(2) no
C2 C3 C4 116.3(2) no
C4 C3 C12 120.7(2) no
C2 C3 C12 123.0(2) no
C3 C4 C5 122.1(2) no
C4 C5 C6 122.8(2) no
N1 C5 C6 116.2(2) no
N1 C5 C4 121.0(2) no
C5 C6 C7 122.0(2) no
C5 C6 C11 120.5(2) no
C7 C6 C11 117.5(2) no
C6 C7 C8 121.2(3) no
C7 C8 C9 120.1(3) no
C8 C9 C10 119.9(3) no
C9 C10 C11 119.6(3) no
C6 C11 C10 121.7(2) no
C13 C12 C17 117.8(2) no
C3 C12 C13 122.1(2) no
C3 C12 C17 120.2(2) no
C12 C13 C14 120.9(2) no
C13 C14 C15 120.9(3) no
C14 C15 C21 120.6(3) no
C16 C15 C21 121.4(3) no
C14 C15 C16 117.9(3) no
C15 C16 C17 121.2(3) no
C12 C17 C16 121.3(3) no
N2 C18 C2 177.9(3) no
O1 C19 C20 107.3(2) no
C5 C4 H4 119.00 no
C3 C4 H4 119.00 no
C6 C7 H7 119.00 no
C8 C7 H7 119.00 no
C9 C8 H8 120.00 no
C7 C8 H8 120.00 no
C10 C9 H9 120.00 no
C8 C9 H9 120.00 no
C9 C10 H10 120.00 no
C11 C10 H10 120.00 no
C10 C11 H11 119.00 no
C6 C11 H11 119.00 no
C12 C13 H13 120.00 no
C14 C13 H13 120.00 no
C13 C14 H14 120.00 no
C15 C14 H14 120.00 no
C17 C16 H16 119.00 no
C15 C16 H16 119.00 no
C12 C17 H17 119.00 no
C16 C17 H17 119.00 no
O1 C19 H19B 110.00 no
O1 C19 H19A 110.00 no
H19A C19 H19B 109.00 no
C20 C19 H19B 110.00 no
C20 C19 H19A 110.00 no
C19 C20 H20B 109.00 no
C19 C20 H20A 109.00 no
H20A C20 H20C 110.00 no
C19 C20 H20C 109.00 no
H20A C20 H20B 109.00 no
H20B C20 H20C 109.00 no
C15 C21 H21B 109.00 no
C15 C21 H21C 109.00 no
H21A C21 H21C 110.00 no
H21B C21 H21C 110.00 no
H21A C21 H21B 109.00 no
C15 C21 H21A 109.00 no
O1A C1A N1A 119.9(2) no
O1A C1A C2A 115.5(2) no
N1A C1A C2A 124.6(2) no
C1A C2A C3A 118.1(2) no
C1A C2A C18A 118.6(2) no
C3A C2A C18A 123.3(2) no
C2A C3A C4A 116.7(2) no
C2A C3A C12A 122.3(2) no
C4A C3A C12A 121.0(2) no
C3A C4A C5A 121.0(2) no
N1A C5A C4A 122.4(2) no
N1A C5A C6A 116.2(2) no
C4A C5A C6A 121.4(2) no
C5A C6A C7A 121.2(2) no
C5A C6A C11A 120.1(2) no
C7A C6A C11A 118.8(2) no
C6A C7A C8A 120.2(2) no
C7A C8A C9A 121.1(3) no
C8A C9A C10A 119.1(3) no
C9A C10A C11A 120.7(3) no
C6A C11A C10A 120.3(3) no
C3A C12A C13A 120.5(2) no
C3A C12A C17A 120.9(2) no
C13A C12A C17A 118.4(2) no
C12A C13A C14A 121.0(2) no
C13A C14A C15A 120.5(2) no
C14A C15A C16A 118.5(2) no
C14A C15A C21A 120.7(2) no
C16A C15A C21A 120.8(2) no
C15A C16A C17A 121.2(2) no
C12A C17A C16A 120.3(2) no
N2A C18A C2A 177.8(3) no
O1A C19A C20A 105.2(2) no
C3A C4A H4A 119.00 no
C5A C4A H4A 119.00 no
C6A C7A H7A 120.00 no
C8A C7A H7A 120.00 no
C7A C8A H8A 119.00 no
C9A C8A H8A 119.00 no
C8A C9A H9A 120.00 no
C10A C9A H9A 121.00 no
C9A C10A H10A 120.00 no
C11A C10A H10A 120.00 no
C6A C11A H11A 120.00 no
C10A C11A H11A 120.00 no
C12A C13A H13A 120.00 no
C14A C13A H13A 119.00 no
C13A C14A H14A 120.00 no
C15A C14A H14A 120.00 no
C15A C16A H16A 119.00 no
C17A C16A H16A 119.00 no
C12A C17A H17A 120.00 no
C16A C17A H17A 120.00 no
O1A C19A H19C 111.00 no
O1A C19A H19D 111.00 no
C20A C19A H19C 111.00 no
C20A C19A H19D 111.00 no
H19C C19A H19D 109.00 no
C19A C20A H20D 110.00 no
C19A C20A H20E 109.00 no
C19A C20A H20F 109.00 no
H20D C20A H20E 110.00 no
H20D C20A H20F 109.00 no
H20E C20A H20F 109.00 no
C15A C21A H21D 109.00 no
C15A C21A H21E 110.00 no
C15A C21A H21F 109.00 no
H21D C21A H21E 109.00 no
H21D C21A H21F 109.00 no
H21E C21A H21F 109.00 no

loop_
_geom_bond_atom_site_label_1
_geom_bond_atom_site_label_2
_geom_bond_distance
_geom_bond_publ_flag
O1 C1 1.353(3) no
O1 C19 1.450(3) no
O1A C1A 1.344(3) no
O1A C19A 1.447(3) no
N1 C1 1.312(3) no
N1 C5 1.357(3) no
N2 C18 1.153(4) no
N1A C1A 1.321(3) no
N1A C5A 1.348(3) no
N2A C18A 1.149(4) no
C1 C2 1.410(4) no
C2 C18 1.434(4) no
C2 C3 1.397(4) no
C3 C4 1.386(4) no
C3 C12 1.482(4) no
C4 C5 1.383(4) no
C5 C6 1.481(4) no
C6 C7 1.391(4) no
C6 C11 1.391(4) no
C7 C8 1.379(4) no
C8 C9 1.377(4) no
C9 C10 1.380(4) no
C10 C11 1.376(4) no
C12 C13 1.389(4) no
C12 C17 1.388(4) no
C13 C14 1.393(4) no
C14 C15 1.390(4) no
C15 C21 1.508(4) no
C15 C16 1.384(4) no
C16 C17 1.380(4) no
C19 C20 1.499(4) no
C4 H4 0.9300 no
C7 H7 0.9300 no
C8 H8 0.9300 no
C9 H9 0.9300 no
C10 H10 0.9300 no
C11 H11 0.9300 no
C13 H13 0.9300 no
C14 H14 0.9300 no
C16 H16 0.9300 no
C17 H17 0.9300 no
C19 H19A 0.9700 no
C19 H19B 0.9700 no
C20 H20A 0.9600 no
C20 H20B 0.9600 no
C20 H20C 0.9600 no
C21 H21B 0.9600 no
C21 H21C 0.9600 no
C21 H21A 0.9600 no
C1A C2A 1.407(4) no
C2A C3A 1.402(4) no
C2A C18A 1.428(4) no
C3A C4A 1.391(4) no
C3A C12A 1.481(3) no
C4A C5A 1.380(3) no
C5A C6A 1.489(4) no
C6A C7A 1.385(4) no
C6A C11A 1.388(4) no
C7A C8A 1.381(4) no
C8A C9A 1.366(4) no
C9A C10A 1.379(4) no
C10A C11A 1.378(4) no
C12A C13A 1.384(4) no
C12A C17A 1.394(4) no
C13A C14A 1.386(4) no
C14A C15A 1.387(4) no
C15A C16A 1.383(4) no
C15A C21A 1.509(4) no
C16A C17A 1.383(4) no
C19A C20A 1.459(4) no
C4A H4A 0.9300 no
C7A H7A 0.9300 no
C8A H8A 0.9300 no
C9A H9A 0.9300 no
C10A H10A 0.9300 no
C11A H11A 0.9300 no
C13A H13A 0.9300 no
C14A H14A 0.9300 no
C16A H16A 0.9300 no
C17A H17A 0.9300 no
C19A H19C 0.9700 no
C19A H19D 0.9700 no
C20A H20D 0.9600 no
C20A H20E 0.9600 no
C20A H20F 0.9600 no
C21A H21D 0.9600 no
C21A H21E 0.9600 no
C21A H21F 0.9600 no

loop_
_geom_hbond_atom_site_label_D
_geom_hbond_atom_site_label_H
_geom_hbond_atom_site_label_A
_geom_hbond_site_symmetry_A
_geom_hbond_distance_DH
_geom_hbond_distance_HA
_geom_hbond_distance_DA
_geom_hbond_angle_DHA
_geom_hbond_publ_flag
C13A H13A N2A 3_567 0.93 2.59 3.353(3) 139 yes
C19 H19A Cg6 4_554 0.97 2.72 3.622(3) 155 yes
C20 H20B Cg5 1_555 0.96 2.76 3.693(3) 163 yes
C20A H20E Cg2 1_555 0.96 2.83 3.746(3) 159 yes

loop_
_geom_torsion_atom_site_label_1
_geom_torsion_atom_site_label_2
_geom_torsion_atom_site_label_3
_geom_torsion_atom_site_label_4
_geom_torsion
_geom_torsion_publ_flag
C19 O1 C1 N1 -4.1(3) no
C19 O1 C1 C2 174.5(2) no
C1 O1 C19 C20 179.6(2) no
C19A O1A C1A C2A 179.6(2) no
C1A O1A C19A C20A 170.9(2) no
C19A O1A C1A N1A -0.1(3) no
C5 N1 C1 O1 180.0(2) no
C5 N1 C1 C2 1.6(4) no
C1 N1 C5 C4 1.4(4) no
C1 N1 C5 C6 -179.6(2) no
C5A N1A C1A O1A 180.0(2) no
C1A N1A C5A C6A -179.5(2) no
C1A N1A C5A C4A 2.5(4) no
C5A N1A C1A C2A 0.4(4) no
N1 C1 C2 C18 172.0(2) no
N1 C1 C2 C3 -3.3(4) no
O1 C1 C2 C3 178.2(2) no
O1 C1 C2 C18 -6.5(4) no
C1 C2 C3 C4 2.0(4) no
C1 C2 C3 C12 -179.4(2) no
C18 C2 C3 C4 -173.0(2) no
C18 C2 C3 C12 5.6(4) no
C4 C3 C12 C17 38.4(4) no
C2 C3 C12 C13 41.3(4) no
C2 C3 C12 C17 -140.2(3) no
C12 C3 C4 C5 -177.9(2) no
C2 C3 C4 C5 0.7(4) no
C4 C3 C12 C13 -140.1(3) no
C3 C4 C5 C6 178.5(2) no
C3 C4 C5 N1 -2.6(4) no
N1 C5 C6 C7 165.3(2) no
C4 C5 C6 C7 -15.7(4) no
C4 C5 C6 C11 165.4(2) no
N1 C5 C6 C11 -13.6(3) no
C11 C6 C7 C8 -1.2(4) no
C5 C6 C11 C10 -179.4(2) no
C5 C6 C7 C8 179.8(3) no
C7 C6 C11 C10 1.6(4) no
C6 C7 C8 C9 -0.1(4) no
C7 C8 C9 C10 1.1(4) no
C8 C9 C10 C11 -0.7(4) no
C9 C10 C11 C6 -0.6(4) no
C17 C12 C13 C14 0.1(4) no
C3 C12 C17 C16 -178.9(2) no
C13 C12 C17 C16 -0.4(4) no
C3 C12 C13 C14 178.7(3) no
C12 C13 C14 C15 0.6(4) no
C13 C14 C15 C16 -1.1(4) no
C13 C14 C15 C21 178.1(3) no
C21 C15 C16 C17 -178.3(3) no
C14 C15 C16 C17 0.9(4) no
C15 C16 C17 C12 -0.2(4) no
O1A C1A C2A C3A 176.8(2) no
N1A C1A C2A C3A -3.6(4) no
N1A C1A C2A C18A 174.8(3) no
O1A C1A C2A C18A -4.9(4) no
C1A C2A C3A C12A -173.9(2) no
C18A C2A C3A C4A -174.5(2) no
C1A C2A C3A C4A 3.8(4) no
C18A C2A C3A C12A 7.8(4) no
C2A C3A C4A C5A -1.2(4) no
C2A C3A C12A C17A -141.8(3) no
C4A C3A C12A C13A -134.9(3) no
C2A C3A C12A C13A 42.7(4) no
C12A C3A C4A C5A 176.5(2) no
C4A C3A C12A C17A 40.6(4) no
C3A C4A C5A N1A -2.1(4) no
C3A C4A C5A C6A -180.0(2) no
N1A C5A C6A C11A -26.0(4) no
C4A C5A C6A C7A -27.8(4) no
C4A C5A C6A C11A 152.0(3) no
N1A C5A C6A C7A 154.2(2) no
C11A C6A C7A C8A -0.8(4) no
C5A C6A C11A C10A -179.8(3) no
C5A C6A C7A C8A 179.0(2) no
C7A C6A C11A C10A 0.1(4) no
C6A C7A C8A C9A 0.6(4) no
C7A C8A C9A C10A 0.4(4) no
C8A C9A C10A C11A -1.1(4) no
C9A C10A C11A C6A 0.9(4) no
C17A C12A C13A C14A 0.9(4) no
C3A C12A C17A C16A -177.2(2) no
C3A C12A C13A C14A 176.5(2) no
C13A C12A C17A C16A -1.7(4) no
C12A C13A C14A C15A -0.7(4) no
C13A C14A C15A C16A 1.2(4) no
C13A C14A C15A C21A -178.6(3) no
C21A C15A C16A C17A 177.9(3) no
C14A C15A C16A C17A -2.0(4) no
C15A C16A C17A C12A 2.2(4) no

loop_
_cod_related_entry_id
_cod_related_entry_database
_cod_related_entry_code
1 ChemSpider 591053
